data_7241264
loop_
_publ_author_name
'Bristow, Jonathan'
'Naftalin, Isaac'
'Cliff, Stacey V. A.'
'Yang, Songjie'
'Wallis, John D.'
'Carravetta, Marina'
'Heinmaa, Ivo'
'Stern, Raivo'

_publ_section_title
;
 Modelling of an Aza-Michael Reaction from Crystalline Naphthalene
 Derivatives Containing Peri-Peri Interactions: Very&#x00A0;Long N-C
 Bonds?
;
_journal_name_full CrystEngComm
_journal_paper_doi 10.1039/D0CE01137A
_journal_year 2020
_chemical_formula_moiety 'Cl, C18 H19 N4, H O0.5'
_chemical_formula_sum 'C18 H20 Cl N4 O0.5'
_chemical_formula_weight 335.83
_chemical_melting_point 441.5(15)
_chemical_name_systematic '2-Cyano-3-(8?-dimethylamino-4?-dimethylammonio-naphthalen-1?-yl)propene-nitrile chloride'
_space_group_crystal_system orthorhombic
_space_group_IT_number 43
_space_group_name_Hall 'F 2 -2d'
_space_group_name_H-M_alt 'F d d 2'
_atom_sites_solution_hydrogens mixed
_atom_sites_solution_primary direct
_audit_creation_date 2019-04-11
_audit_creation_method
;
Olex2 1.2
(compiled 2018.05.29 svn.r3508 for OlexSys, GUI svn.r5506)
;
_audit_update_record
;
2020-07-16 deposited with the CCDC.	2020-09-17 downloaded from the CCDC.
;
_cell_angle_alpha 90
_cell_angle_beta 90
_cell_angle_gamma 90
_cell_formula_units_Z 16
_cell_length_a 44.405(2)
_cell_length_b 22.8205(11)
_cell_length_c 7.0822(7)
_cell_measurement_reflns_used 3520
_cell_measurement_temperature 200.00(10)
_cell_measurement_theta_max 27.8300
_cell_measurement_theta_min 3.5740
_cell_volume 7176.7(9)
_computing_cell_refinement 'CrysAlisPro 1.171.39.46 (Rigaku OD, 2018)'
_computing_data_collection 'CrysAlisPro 1.171.39.46 (Rigaku OD, 2018)'
_computing_data_reduction 'CrysAlisPro 1.171.39.46 (Rigaku OD, 2018)'
_computing_molecular_graphics 'Olex2 (Dolomanov et al., 2009)'
_computing_publication_material 'Olex2 (Dolomanov et al., 2009)'
_computing_structure_refinement 'ShelXL (Sheldrick, 2015)'
_computing_structure_solution 'ShelXS (Sheldrick, 2008)'
_diffrn_ambient_environment N~2~
_diffrn_ambient_temperature 200.00(10)
_diffrn_detector 'CCD plate'
_diffrn_detector_area_resol_mean 15.9832
_diffrn_detector_type Sapphire3
_diffrn_measured_fraction_theta_full 0.998
_diffrn_measured_fraction_theta_max 0.966
_diffrn_measurement_details
;
List of Runs (angles in degrees, time in seconds):

  # Type    Start    End  Width  t~exp~   \w     \q     \k     \f   Frames
#--------------------------------------------------------------------------
  1  \w    -33.00  51.00   1.00   25.00    --  -16.16  57.00 -30.00   84
  2  \w    -83.00   1.00   1.00   25.00    --  -16.16 -57.00 150.00   84
  3  \w    -13.00  88.00   1.00   25.00    --   16.24  19.00 -90.00  101
  4  \w    -33.00  -8.00   1.00   25.00    --  -16.16  57.00-180.00   25
;
_diffrn_measurement_device 'four-circle diffractometer'
_diffrn_measurement_device_type 'Xcalibur, Sapphire3, Gemini'
_diffrn_measurement_method '\w scans'
_diffrn_orient_matrix_type 'CrysAlisPro convention (1999,Acta A55,543-557)'
_diffrn_orient_matrix_UB_11 -0.0127436000
_diffrn_orient_matrix_UB_12 0.0175890000
_diffrn_orient_matrix_UB_13 0.0211258000
_diffrn_orient_matrix_UB_21 -0.0072126000
_diffrn_orient_matrix_UB_22 -0.0102191000
_diffrn_orient_matrix_UB_23 -0.0829308000
_diffrn_orient_matrix_UB_31 -0.0063766000
_diffrn_orient_matrix_UB_32 -0.0235470000
_diffrn_orient_matrix_UB_33 0.0518121000
_diffrn_radiation_monochromator graphite
_diffrn_radiation_probe x-ray
_diffrn_radiation_type MoK\a
_diffrn_radiation_wavelength 0.71073
_diffrn_reflns_av_R_equivalents 0.0285
_diffrn_reflns_av_unetI/netI 0.0403
_diffrn_reflns_Laue_measured_fraction_full 0.998
_diffrn_reflns_Laue_measured_fraction_max 0.966
_diffrn_reflns_limit_h_max 35
_diffrn_reflns_limit_h_min -58
_diffrn_reflns_limit_k_max 30
_diffrn_reflns_limit_k_min -29
_diffrn_reflns_limit_l_max 9
_diffrn_reflns_limit_l_min -8
_diffrn_reflns_number 11343
_diffrn_reflns_point_group_measured_fraction_full 0.971
_diffrn_reflns_point_group_measured_fraction_max 0.910
_diffrn_reflns_theta_full 25.242
_diffrn_reflns_theta_max 28.275
_diffrn_reflns_theta_min 3.281
_diffrn_source 'fine-focus sealed X-ray tube'
_diffrn_source_type 'Enhance (Mo) X-ray Source'
_exptl_absorpt_coefficient_mu 0.221
_exptl_absorpt_correction_T_max 1.000
_exptl_absorpt_correction_T_min 0.873
_exptl_absorpt_correction_type gaussian
_exptl_absorpt_process_details
;
CrysAlisPro 1.171.39.46 (Rigaku Oxford Diffraction, 2018)
Numerical absorption correction based on gaussian integration over
			a multifaceted crystal model
Empirical absorption correction using spherical harmonics,
 implemented in SCALE3 ABSPACK scaling algorithm.
;
_exptl_crystal_colour yellow
_exptl_crystal_colour_primary yellow
_exptl_crystal_density_diffrn 1.243
_exptl_crystal_description needle
_exptl_crystal_F_000 2832
_exptl_crystal_recrystallization_method 'Slow evaporation from a methanol solution'
_exptl_crystal_size_max 0.441
_exptl_crystal_size_mid 0.142
_exptl_crystal_size_min 0.13
_refine_diff_density_max 0.170
_refine_diff_density_min -0.179
_refine_diff_density_rms 0.040
_refine_ls_abs_structure_details
;
 Flack x determined using 1295 quotients [(I+)-(I-)]/[(I+)+(I-)]
 (Parsons, Flack and Wagner, Acta Cryst. B69 (2013) 249-259).
;
_refine_ls_abs_structure_Flack 0.01(3)
_refine_ls_extinction_method none
_refine_ls_goodness_of_fit_ref 1.092
_refine_ls_hydrogen_treatment mixed
_refine_ls_matrix_type full
_refine_ls_number_parameters 225
_refine_ls_number_reflns 4055
_refine_ls_number_restraints 1
_refine_ls_restrained_S_all 1.092
_refine_ls_R_factor_all 0.0535
_refine_ls_R_factor_gt 0.0463
_refine_ls_shift/su_max 0.000
_refine_ls_shift/su_mean 0.000
_refine_ls_structure_factor_coef Fsqd
_refine_ls_weighting_details 'w=1/[\s^2^(Fo^2^)+(0.0394P)^2^+4.8757P] where P=(Fo^2^+2Fc^2^)/3'
_refine_ls_weighting_scheme calc
_refine_ls_wR_factor_gt 0.0910
_refine_ls_wR_factor_ref 0.0944
_reflns_Friedel_coverage 0.746
_reflns_Friedel_fraction_full 0.939
_reflns_Friedel_fraction_max 0.845
_reflns_number_gt 3663
_reflns_number_total 4055
_reflns_threshold_expression 'I > 2\s(I)'
_cod_data_source_file d0ce01137a2.cif
_cod_data_source_block in063abs200k
_cod_depositor_comments
;
The following automatic conversions were performed:

data item '_chemical_melting_point' value '440-443' was changed to
'441.5(15)' -- the average value was taken and precision was
estimated.

Automatic conversion script
Id: cif_fix_values 7556 2019-12-06 15:28:31Z antanas 
;
_cod_original_cell_volume 7176.7(8)
_cod_original_formula_sum 'C18 H20 Cl N4 O0.50'
_cod_database_code 7241264
_shelx_shelxl_version_number 2016/6
_chemical_oxdiff_formula 'C18 H18 N4 Cl1'
_shelx_space_group_comment
;
The symmetry employed for this shelxl refinement is uniquely defined
by the following loop, which should always be used as a source of
symmetry information in preference to the above space-group names.
They are only intended as comments.
;
_shelx_estimated_absorpt_t_max 0.972
_shelx_estimated_absorpt_t_min 0.909
_reflns_odcompleteness_completeness 99.66
_reflns_odcompleteness_iscentric 1
_reflns_odcompleteness_theta 26.32
_olex2_refinement_description
;
1. Fixed Uiso
 At 1.2 times of:
  All C(H) groups, All N(H) groups
 At 1.5 times of:
  All C(H,H,H) groups
2.a Ternary CH refined with riding coordinates:
 N2(H2)
2.b Aromatic/amide H refined with riding coordinates:
 C2(H2A), C3(H3), C4(H4), C7(H7), C8(H8)
2.c Idealised Me refined as rotating group:
 C11(H11A,H11B,H11C), C12(H12A,H12B,H12C), C13(H13A,H13B,H13C), C14(H14A,H14B,
 H14C)
;
_olex2_submission_special_instructions 'No special instructions were received'
_oxdiff_exptl_absorpt_empirical_details
;
Empirical correction (ABSPACK) includes:
- Absorption correction using spherical harmonics
- Frame scaling
;
_oxdiff_exptl_absorpt_empirical_full_max 1.076
_oxdiff_exptl_absorpt_empirical_full_min 0.912

loop_
_space_group_symop_operation_xyz
'x, y, z'
'-x, -y, z'
'-x+1/4, y+1/4, z+1/4'
'x+1/4, -y+1/4, z+1/4'
'x, y+1/2, z+1/2'
'-x, -y+1/2, z+1/2'
'-x+1/4, y+3/4, z+3/4'
'x+1/4, -y+3/4, z+3/4'
'x+1/2, y, z+1/2'
'-x+1/2, -y, z+1/2'
'-x+3/4, y+1/4, z+3/4'
'x+3/4, -y+1/4, z+3/4'
'x+1/2, y+1/2, z'
'-x+1/2, -y+1/2, z'
'-x+3/4, y+3/4, z+1/4'
'x+3/4, -y+3/4, z+1/4'

loop_
_atom_site_label
_atom_site_type_symbol
_atom_site_fract_x
_atom_site_fract_y
_atom_site_fract_z
_atom_site_U_iso_or_equiv
_atom_site_adp_type
_atom_site_occupancy
_atom_site_site_symmetry_order
_atom_site_calc_flag
_atom_site_refinement_flags_posn
_atom_site_refinement_flags_adp
_atom_site_refinement_flags_occupancy
_atom_site_disorder_assembly
_atom_site_disorder_group
Cl1 Cl 0.02261(2) 0.08135(3) 0.92168(12) 0.03341(19) Uani 1 1 d . . . . .
N1 N -0.06950(6) 0.35050(10) 0.9409(4) 0.0351(6) Uani 1 1 d . . . . .
N2 N -0.04147(5) 0.09075(10) 1.0612(4) 0.0320(6) Uani 1 1 d . . . . .
H2 H -0.022315 0.094633 0.993584 0.038 Uiso 1 1 calc R . . . .
N3 N -0.11765(8) 0.44592(12) 1.4290(5) 0.0588(9) Uani 1 1 d . . . . .
N4 N -0.15331(7) 0.27853(14) 1.2562(5) 0.0565(9) Uani 1 1 d . . . . .
C1 C -0.05391(6) 0.29819(11) 0.8841(4) 0.0272(6) Uani 1 1 d . . . . .
C2 C -0.03803(7) 0.29122(13) 0.7220(5) 0.0346(7) Uani 1 1 d . . . . .
H2A H -0.035435 0.322385 0.638939 0.042 Uiso 1 1 calc R . . . .
C3 C -0.02551(7) 0.23570(13) 0.6819(5) 0.0381(7) Uani 1 1 d . . . . .
H3 H -0.014264 0.230724 0.572287 0.046 Uiso 1 1 calc R . . . .
C4 C -0.02956(7) 0.18911(13) 0.8005(5) 0.0319(7) Uani 1 1 d . . . . .
H4 H -0.021637 0.152728 0.768400 0.038 Uiso 1 1 calc R . . . .
C5 C -0.04561(6) 0.19556(12) 0.9711(4) 0.0256(6) Uani 1 1 d . . . . .
C6 C -0.05139(6) 0.15086(11) 1.1070(4) 0.0265(6) Uani 1 1 d . . . . .
C7 C -0.06662(6) 0.16209(12) 1.2685(5) 0.0316(7) Uani 1 1 d . . . . .
H7 H -0.070556 0.131629 1.352165 0.038 Uiso 1 1 calc R . . . .
C8 C -0.07666(6) 0.21931(12) 1.3122(4) 0.0295(7) Uani 1 1 d . . . . .
H8 H -0.086705 0.226373 1.425214 0.035 Uiso 1 1 calc R . . . .
C9 C -0.07161(6) 0.26429(11) 1.1884(4) 0.0251(6) Uani 1 1 d . . . . .
C10 C -0.05694(6) 0.25208(12) 1.0149(4) 0.0242(6) Uani 1 1 d . . . . .
C11 C -0.09922(9) 0.35509(19) 0.8533(6) 0.0574(11) Uani 1 1 d . . . . .
H11A H -0.096986 0.365561 0.722779 0.086 Uiso 1 1 calc GR . . . .
H11B H -0.110777 0.384633 0.917060 0.086 Uiso 1 1 calc GR . . . .
H11C H -0.109409 0.318103 0.862586 0.086 Uiso 1 1 calc GR . . . .
C12 C -0.05149(11) 0.40468(13) 0.9265(7) 0.0666(13) Uani 1 1 d . . . . .
H12A H -0.031780 0.397922 0.977738 0.100 Uiso 1 1 calc GR . . . .
H12B H -0.061210 0.435442 0.995972 0.100 Uiso 1 1 calc GR . . . .
H12C H -0.049763 0.415896 0.796271 0.100 Uiso 1 1 calc GR . . . .
C13 C -0.06282(8) 0.06133(14) 0.9279(7) 0.0575(11) Uani 1 1 d . . . . .
H13A H -0.081781 0.055127 0.989868 0.086 Uiso 1 1 calc GR . . . .
H13B H -0.054605 0.024291 0.889415 0.086 Uiso 1 1 calc GR . . . .
H13C H -0.065763 0.085686 0.818944 0.086 Uiso 1 1 calc GR . . . .
C14 C -0.03536(9) 0.05262(15) 1.2283(6) 0.0551(11) Uani 1 1 d . . . . .
H14A H -0.022107 0.072648 1.313708 0.083 Uiso 1 1 calc GR . . . .
H14B H -0.026087 0.016826 1.187134 0.083 Uiso 1 1 calc GR . . . .
H14C H -0.053965 0.043873 1.291292 0.083 Uiso 1 1 calc GR . . . .
C15 C -0.07869(7) 0.32629(12) 1.2311(5) 0.0334(7) Uani 1 1 d . . . . .
H15 H -0.0623(6) 0.3517(12) 1.262(4) 0.018(7) Uiso 1 1 d . . . . .
C16 C -0.10659(7) 0.34365(13) 1.2916(5) 0.0333(7) Uani 1 1 d . . . . .
C17 C -0.11224(7) 0.40089(14) 1.3674(5) 0.0399(8) Uani 1 1 d . . . . .
C18 C -0.13241(7) 0.30676(14) 1.2708(5) 0.0375(8) Uani 1 1 d . . . . .
H1 H 0.0064(12) 0.529(2) 0.168(8) 0.107(18) Uiso 1 1 d . . . . .
O1 O 0.000000 0.500000 0.0836(7) 0.0794(15) Uani 1 2 d S T P . .

loop_
_atom_site_aniso_label
_atom_site_aniso_U_11
_atom_site_aniso_U_22
_atom_site_aniso_U_33
_atom_site_aniso_U_23
_atom_site_aniso_U_13
_atom_site_aniso_U_12
Cl1 0.0326(3) 0.0242(3) 0.0435(4) -0.0028(3) 0.0060(3) -0.0026(3)
N1 0.0473(14) 0.0231(11) 0.0350(16) 0.0048(11) -0.0006(13) 0.0024(11)
N2 0.0282(12) 0.0221(11) 0.0458(17) 0.0057(11) 0.0052(12) 0.0006(10)
N3 0.083(2) 0.0424(16) 0.051(2) -0.0079(17) -0.0069(19) 0.0214(16)
N4 0.0357(15) 0.0548(18) 0.079(3) 0.0095(18) -0.0052(16) -0.0030(15)
C1 0.0332(14) 0.0221(12) 0.0263(17) 0.0034(11) -0.0042(13) -0.0043(11)
C2 0.0466(17) 0.0288(14) 0.0286(19) 0.0109(12) 0.0029(15) -0.0039(14)
C3 0.0452(17) 0.0380(16) 0.0312(18) 0.0040(15) 0.0060(16) 0.0030(14)
C4 0.0377(16) 0.0267(14) 0.0313(19) 0.0007(13) 0.0017(14) 0.0046(13)
C5 0.0253(13) 0.0246(13) 0.0269(17) 0.0044(11) -0.0042(12) -0.0007(11)
C6 0.0229(13) 0.0214(12) 0.0351(18) 0.0064(12) 0.0006(12) 0.0002(11)
C7 0.0319(15) 0.0251(13) 0.038(2) 0.0126(13) 0.0020(14) -0.0009(12)
C8 0.0302(14) 0.0315(14) 0.0268(17) 0.0037(13) 0.0044(13) 0.0005(12)
C9 0.0251(12) 0.0227(12) 0.0274(16) 0.0031(12) -0.0085(13) -0.0025(10)
C10 0.0243(12) 0.0251(13) 0.0233(16) 0.0040(11) -0.0026(12) -0.0044(11)
C11 0.069(2) 0.065(2) 0.039(2) 0.0058(19) -0.012(2) 0.032(2)
C12 0.105(3) 0.0210(15) 0.073(3) -0.0010(19) 0.030(3) -0.0111(18)
C13 0.0425(18) 0.0305(15) 0.099(4) -0.018(2) -0.009(2) -0.0001(15)
C14 0.063(2) 0.0365(18) 0.066(3) 0.0282(17) 0.031(2) 0.0215(17)
C15 0.0352(16) 0.0248(14) 0.040(2) 0.0004(13) -0.0092(14) -0.0051(13)
C16 0.0369(16) 0.0289(14) 0.0341(19) -0.0029(13) -0.0035(14) 0.0030(13)
C17 0.0474(18) 0.0373(16) 0.035(2) 0.0032(14) -0.0046(16) 0.0097(15)
C18 0.0320(16) 0.0372(17) 0.043(2) 0.0027(15) -0.0025(14) 0.0072(14)
O1 0.112(4) 0.086(3) 0.040(3) 0.000 0.000 -0.051(3)

loop_
_atom_type_symbol
_atom_type_description
_atom_type_scat_dispersion_real
_atom_type_scat_dispersion_imag
_atom_type_scat_source
C C 0.0033 0.0016 'International Tables Vol C Tables 4.2.6.8 and 6.1.1.4'
H H 0.0000 0.0000 'International Tables Vol C Tables 4.2.6.8 and 6.1.1.4'
Cl Cl 0.1484 0.1585 'International Tables Vol C Tables 4.2.6.8 and 6.1.1.4'
N N 0.0061 0.0033 'International Tables Vol C Tables 4.2.6.8 and 6.1.1.4'
O O 0.0106 0.0060 'International Tables Vol C Tables 4.2.6.8 and 6.1.1.4'

loop_
_exptl_crystal_face_index_h
_exptl_crystal_face_index_k
_exptl_crystal_face_index_l
_exptl_crystal_face_perp_dist
57 -13 0 0.1132
-56 14 0 0.0262
15 26 -5 0.1412
22 -27 4 0.1449
-28 -29 1 0.0645
28 29 0 0.0470
-11 -13 -9 0.2004
-3 0 10 0.1946

loop_
_geom_angle_atom_site_label_1
_geom_angle_atom_site_label_2
_geom_angle_atom_site_label_3
_geom_angle
_geom_angle_site_symmetry_1
_geom_angle_site_symmetry_3
_geom_angle_publ_flag
C1 N1 C11 112.1(3) . . ?
C1 N1 C12 114.5(3) . . ?
C11 N1 C12 113.6(3) . . ?
C6 N2 C13 111.5(2) . . ?
C6 N2 C14 114.9(3) . . ?
C14 N2 C13 110.7(3) . . ?
C2 C1 N1 125.8(3) . . ?
C2 C1 C10 121.2(3) . . ?
C10 C1 N1 113.0(3) . . ?
C1 C2 C3 118.7(3) . . ?
C4 C3 C2 121.5(3) . . ?
C3 C4 C5 120.8(3) . . ?
C4 C5 C6 126.5(3) . . ?
C4 C5 C10 117.5(3) . . ?
C10 C5 C6 116.0(3) . . ?
C5 C6 N2 117.6(2) . . ?
C7 C6 N2 120.7(2) . . ?
C7 C6 C5 121.7(2) . . ?
C6 C7 C8 121.2(3) . . ?
C9 C8 C7 120.0(3) . . ?
C8 C9 C10 118.9(2) . . ?
C8 C9 C15 123.5(3) . . ?
C10 C9 C15 117.5(2) . . ?
C1 C10 C5 120.1(3) . . ?
C1 C10 C9 117.8(2) . . ?
C5 C10 C9 122.1(2) . . ?
C16 C15 C9 122.2(3) . . ?
C15 C16 C17 122.6(3) . . ?
C15 C16 C18 121.5(3) . . ?
C18 C16 C17 115.8(3) . . ?
N3 C17 C16 177.8(4) . . ?
N4 C18 C16 178.3(4) . . ?

loop_
_geom_bond_atom_site_label_1
_geom_bond_atom_site_label_2
_geom_bond_distance
_geom_bond_site_symmetry_2
_geom_bond_publ_flag
N1 C1 1.437(4) . ?
N1 C11 1.462(5) . ?
N1 C12 1.476(4) . ?
N2 C6 1.477(3) . ?
N2 C13 1.497(5) . ?
N2 C14 1.494(4) . ?
N3 C17 1.142(4) . ?
N4 C18 1.135(4) . ?
C1 C2 1.357(4) . ?
C1 C10 1.408(4) . ?
C2 C3 1.412(4) . ?
C3 C4 1.367(4) . ?
C4 C5 1.410(4) . ?
C5 C6 1.425(4) . ?
C5 C10 1.419(4) . ?
C6 C7 1.353(4) . ?
C7 C8 1.414(4) . ?
C8 C9 1.368(4) . ?
C9 C10 1.419(4) . ?
C9 C15 1.481(4) . ?
C15 C16 1.369(4) . ?
C16 C17 1.434(4) . ?
C16 C18 1.430(5) . ?

loop_
_geom_torsion_atom_site_label_1
_geom_torsion_atom_site_label_2
_geom_torsion_atom_site_label_3
_geom_torsion_atom_site_label_4
_geom_torsion
_geom_torsion_site_symmetry_1
_geom_torsion_site_symmetry_2
_geom_torsion_site_symmetry_3
_geom_torsion_site_symmetry_4
_geom_torsion_publ_flag
N1 C1 C2 C3 -176.2(3) . . . . ?
N1 C1 C10 C5 173.4(2) . . . . ?
N1 C1 C10 C9 -6.4(4) . . . . ?
N2 C6 C7 C8 -178.9(3) . . . . ?
C1 C2 C3 C4 1.2(5) . . . . ?
C2 C1 C10 C5 -5.7(4) . . . . ?
C2 C1 C10 C9 174.5(3) . . . . ?
C2 C3 C4 C5 -2.2(5) . . . . ?
C3 C4 C5 C6 -179.9(3) . . . . ?
C3 C4 C5 C10 -0.7(4) . . . . ?
C4 C5 C6 N2 -4.3(4) . . . . ?
C4 C5 C6 C7 178.7(3) . . . . ?
C4 C5 C10 C1 4.6(4) . . . . ?
C4 C5 C10 C9 -175.7(3) . . . . ?
C5 C6 C7 C8 -2.0(4) . . . . ?
C6 C5 C10 C1 -176.2(2) . . . . ?
C6 C5 C10 C9 3.6(4) . . . . ?
C6 C7 C8 C9 1.4(4) . . . . ?
C7 C8 C9 C10 1.6(4) . . . . ?
C7 C8 C9 C15 -173.9(3) . . . . ?
C8 C9 C10 C1 175.6(3) . . . . ?
C8 C9 C10 C5 -4.2(4) . . . . ?
C8 C9 C15 C16 -53.0(4) . . . . ?
C9 C15 C16 C17 167.8(3) . . . . ?
C9 C15 C16 C18 -16.6(5) . . . . ?
C10 C1 C2 C3 2.7(4) . . . . ?
C10 C5 C6 N2 176.6(2) . . . . ?
C10 C5 C6 C7 -0.4(4) . . . . ?
C10 C9 C15 C16 131.5(3) . . . . ?
C11 N1 C1 C2 82.3(4) . . . . ?
C11 N1 C1 C10 -96.7(3) . . . . ?
C12 N1 C1 C2 -48.9(5) . . . . ?
C12 N1 C1 C10 132.1(3) . . . . ?
C13 N2 C6 C5 -78.8(4) . . . . ?
C13 N2 C6 C7 98.2(4) . . . . ?
C14 N2 C6 C5 154.2(3) . . . . ?
C14 N2 C6 C7 -28.7(4) . . . . ?
C15 C9 C10 C1 -8.7(4) . . . . ?
C15 C9 C10 C5 171.6(3) . . . . ?

loop_
_exptl_oxdiff_crystal_face_indexfrac_h
_exptl_oxdiff_crystal_face_indexfrac_k
_exptl_oxdiff_crystal_face_indexfrac_l
_exptl_oxdiff_crystal_face_x
_exptl_oxdiff_crystal_face_y
_exptl_oxdiff_crystal_face_z
57.0113 -13.0064 0.0005 -0.9553 -0.2783 -0.0573
-56.0111 14.0063 -0.0005 0.9601 0.2609 0.0273
15.0038 26.0001 -4.9993 0.1605 0.0407 -0.9669
22.0038 -27.0039 3.9997 -0.6709 -0.2145 0.7028
-28.0063 -28.9975 0.9995 -0.1320 0.4154 0.9132
28.0062 28.9972 0.0004 0.1531 -0.4984 -0.8614
-11.0020 -12.9962 -8.9993 -0.2785 0.9585 -0.0901
-3.0011 -0.0026 9.9990 0.2494 -0.8076 0.5373
